data_7111312
loop_
_publ_author_name
'Harvey, John D.'
'Ziegler, Christopher J.'

_publ_section_title
;
 Manganese N-confused porphyrin reactivity: CH bond activation and meso
 carbon reductionElectronic supplementary information (ESI) available:
 absorption spectra for 3 and 4. See
 http://www.rsc.org/suppdata/cc/b3/b310522a/
;
_journal_issue 23
_journal_name_full 'Chemical Communications'
_journal_page_first 2890
_journal_paper_doi 10.1039/b310522a
_journal_year 2003
_chemical_formula_sum 'C109 H82 Mn2 N8'
_chemical_formula_weight 1613.71
_chemical_name_common
;
(5,10,15,20-tetraphenyl-2-aza-21-carba-10,20-dihydro-
porphyrinato)manganese(ii) (2-aza-21-carba-5,10,15,20-
tetraphenylporphyrinato)manganese(ii)
;
_chemical_name_systematic
;
(5,10,15,20-tetraphenyl-2-aza-21-carba-10,20-dihydro-porphyrinato)manganese(II)
(2-aza-21-carba-5,10,15,20-tetraphenylporphyrinato)manganese(II)
;
_space_group_IT_number 2
_symmetry_cell_setting triclinic
_symmetry_space_group_name_Hall '-P 1'
_symmetry_space_group_name_H-M 'P -1'
_atom_sites_solution_hydrogens geom
_atom_sites_solution_primary direct
_atom_sites_solution_secondary difmap
_audit_creation_method SHELXL-97
_cell_angle_alpha 88.904(14)
_cell_angle_beta 87.758(12)
_cell_angle_gamma 66.616(12)
_cell_formula_units_Z 4
_cell_length_a 16.778(11)
_cell_length_b 18.208(12)
_cell_length_c 29.83(2)
_cell_measurement_reflns_used 6550
_cell_measurement_temperature 100(2)
_cell_measurement_theta_max 22.13
_cell_measurement_theta_min 2.22
_cell_volume 8358(10)
_computing_cell_refinement 'Bruker SMART'
_computing_data_collection 'Bruker SMART'
_computing_data_reduction 'Bruker SAINT'
_computing_molecular_graphics 'Bruker SHELXTL'
_computing_publication_material 'Bruker SHELXTL'
_computing_structure_refinement 'SHELXL-97 (Sheldrick, 1997)'
_computing_structure_solution 'SHELXS-97 (Sheldrick, 1990)'
_diffrn_ambient_temperature 100(2)
_diffrn_measured_fraction_theta_full 0.916
_diffrn_measured_fraction_theta_max 0.916
_diffrn_measurement_device_type 'CCD area detector'
_diffrn_measurement_method 'phi and omega scans'
_diffrn_radiation_monochromator graphite
_diffrn_radiation_source 'fine-focus sealed tube'
_diffrn_radiation_type MoK\a
_diffrn_radiation_wavelength 0.71073
_diffrn_reflns_av_R_equivalents 0.0731
_diffrn_reflns_av_sigmaI/netI 0.1531
_diffrn_reflns_limit_h_max 22
_diffrn_reflns_limit_h_min -22
_diffrn_reflns_limit_k_max 23
_diffrn_reflns_limit_k_min -23
_diffrn_reflns_limit_l_max 39
_diffrn_reflns_limit_l_min -39
_diffrn_reflns_number 74427
_diffrn_reflns_theta_full 28.44
_diffrn_reflns_theta_max 28.44
_diffrn_reflns_theta_min 1.22
_exptl_absorpt_coefficient_mu 0.347
_exptl_absorpt_correction_type SADABS
_exptl_crystal_colour brown
_exptl_crystal_density_diffrn 1.063
_exptl_crystal_density_meas 0
_exptl_crystal_density_method 'not measured'
_exptl_crystal_description block
_exptl_crystal_F_000 2768
_exptl_crystal_size_max 0.30
_exptl_crystal_size_mid 0.10
_exptl_crystal_size_min 0.10
_refine_diff_density_max 0.742
_refine_diff_density_min -0.506
_refine_diff_density_rms 0.084
_refine_ls_extinction_method none
_refine_ls_goodness_of_fit_ref 0.911
_refine_ls_hydrogen_treatment mixed
_refine_ls_matrix_type fullcycle
_refine_ls_number_parameters 1797
_refine_ls_number_reflns 38592
_refine_ls_number_restraints 0
_refine_ls_restrained_S_all 0.911
_refine_ls_R_factor_all 0.1187
_refine_ls_R_factor_gt 0.0673
_refine_ls_shift/su_max 0.002
_refine_ls_shift/su_mean 0.000
_refine_ls_structure_factor_coef Fsqd
_refine_ls_weighting_details 'calc w=1/[\s^2^(Fo^2^)+(0.0440P)^2^+0.0000P] where P=(Fo^2^+2Fc^2^)/3'
_refine_ls_weighting_scheme calc
_refine_ls_wR_factor_gt 0.1433
_refine_ls_wR_factor_ref 0.1579
_reflns_number_gt 19886
_reflns_number_total 38592
_reflns_threshold_expression >2sigma(I)
_cod_data_source_file b310522asup1.cif
_cod_data_source_block MnredNCP
_cod_depositor_comments
;
The following automatic conversions were performed:

'_symmetry_cell_setting' value 'Triclinic' changed to 'triclinic'
according to /home/saulius/struct/CIF-dictionaries/cif_core.dic
dictionary named 'cif_core.dic' version 2.4.2 from 2011-04-26.

Automatic conversion script
Id: cif_fix_values 1891 2012-01-12 08:04:46Z andrius 
;
_cod_original_cell_volume 8359(9)
_cod_original_sg_symbol_H-M P-1
_cod_database_code 7111312

loop_
_symmetry_equiv_pos_as_xyz
'x, y, z'
'-x, -y, -z'

loop_
_atom_site_label
_atom_site_type_symbol
_atom_site_fract_x
_atom_site_fract_y
_atom_site_fract_z
_atom_site_U_iso_or_equiv
_atom_site_adp_type
_atom_site_occupancy
_atom_site_symmetry_multiplicity
_atom_site_calc_flag
_atom_site_refinement_flags
C1 C 0.40149(19) 0.23636(18) 0.97653(10) 0.0261(7) Uani 1 1 d .
C2 C 0.4351(2) 0.15214(19) 0.97376(11) 0.0321(8) Uani 1 1 d .
H2 H 0.4480 0.1219 0.9477 0.039 Uiso 1 1 calc R
C3 C 0.4451(2) 0.1236(2) 1.01650(11) 0.0353(8) Uani 1 1 d .
H3 H 0.4663 0.0700 1.0251 0.042 Uiso 1 1 calc R
C4 C 0.4173(2) 0.19029(19) 1.04552(10) 0.0281(7) Uani 1 1 d .
C5 C 0.4207(2) 0.18676(19) 1.09197(10) 0.0299(8) Uani 1 1 d .
C6 C 0.39330(19) 0.25052(19) 1.12216(10) 0.0268(7) Uani 1 1 d .
C7 C 0.4041(2) 0.2457(2) 1.16896(11) 0.0368(8) Uani 1 1 d .
H7 H 0.4269 0.1991 1.1859 0.044 Uiso 1 1 calc R
C8 C 0.3746(2) 0.3228(2) 1.18487(10) 0.0324(8) Uani 1 1 d .
H8 H 0.3734 0.3384 1.2145 0.039 Uiso 1 1 calc R
C9 C 0.34678(19) 0.37320(19) 1.14726(10) 0.0264(7) Uani 1 1 d .
C10 C 0.3110(2) 0.46292(19) 1.14742(10) 0.0280(7) Uani 1 1 d .
C11 C 0.35643(19) 0.49748(19) 1.11237(10) 0.0262(7) Uani 1 1 d .
C12 C 0.3932(2) 0.55282(19) 1.12108(11) 0.0313(8) Uani 1 1 d .
H12 H 0.4026 0.5691 1.1490 0.038 Uiso 1 1 calc R
C13 C 0.4125(2) 0.57793(19) 1.07973(10) 0.0294(7) Uani 1 1 d .
H13 H 0.4374 0.6148 1.0743 0.035 Uiso 1 1 calc R
C14 C 0.38707(19) 0.53659(18) 1.04693(10) 0.0250(7) Uani 1 1 d .
C15 C 0.38457(18) 0.54782(18) 1.00063(10) 0.0236(7) Uani 1 1 d .
C16 C 0.37559(19) 0.48891(18) 0.97180(10) 0.0249(7) Uani 1 1 d .
C17 C 0.32065(19) 0.50570(18) 0.93562(9) 0.0247(7) Uani 1 1 d .
H17 H 0.2930 0.5563 0.9231 0.030 Uiso 1 1 calc R
C18 C 0.40495(19) 0.40472(19) 0.97872(10) 0.0276(7) Uani 1 1 d .
C19 C 0.36679(18) 0.37673(18) 0.94711(10) 0.0241(7) Uani 1 1 d .
C20 C 0.38032(19) 0.29220(18) 0.93683(9) 0.0237(7) Uani 1 1 d .
C21 C 0.4643(2) 0.1041(2) 1.11196(11) 0.0385(9) Uani 1 1 d .
C22 C 0.4233(4) 0.0567(3) 1.1211(2) 0.120(3) Uani 1 1 d .
H22 H 0.3637 0.0767 1.1174 0.144 Uiso 1 1 calc R
C23 C 0.4655(5) -0.0221(4) 1.1359(2) 0.134(3) Uani 1 1 d .
H23 H 0.4342 -0.0538 1.1412 0.161 Uiso 1 1 calc R
C24 C 0.5485(5) -0.0510(3) 1.14245(15) 0.095(2) Uani 1 1 d .
H24 H 0.5772 -0.1041 1.1513 0.114 Uiso 1 1 calc R
C25 C 0.5938(4) -0.0025(4) 1.1361(2) 0.139(3) Uani 1 1 d .
H25 H 0.6524 -0.0207 1.1423 0.167 Uiso 1 1 calc R
C26 C 0.5488(3) 0.0740(3) 1.1202(2) 0.132(3) Uani 1 1 d .
H26 H 0.5792 0.1066 1.1150 0.159 Uiso 1 1 calc R
C27 C 0.2116(2) 0.5017(2) 1.14258(10) 0.0319(8) Uani 1 1 d .
C28 C 0.1604(2) 0.4583(2) 1.15082(11) 0.0359(8) Uani 1 1 d .
H28 H 0.1866 0.4039 1.1573 0.043 Uiso 1 1 calc R
C29 C 0.0704(2) 0.4958(2) 1.14944(12) 0.0472(10) Uani 1 1 d .
H29 H 0.0362 0.4672 1.1559 0.057 Uiso 1 1 calc R
C30 C 0.0325(2) 0.5761(3) 1.13839(12) 0.0496(11) Uani 1 1 d .
H30 H -0.0276 0.6012 1.1368 0.060 Uiso 1 1 calc R
C31 C 0.0816(2) 0.6187(2) 1.12991(12) 0.0484(10) Uani 1 1 d .
H31 H 0.0546 0.6728 1.1230 0.058 Uiso 1 1 calc R
C32 C 0.1716(2) 0.5832(2) 1.13133(11) 0.0409(9) Uani 1 1 d .
H32 H 0.2048 0.6129 1.1250 0.049 Uiso 1 1 calc R
C33 C 0.38720(19) 0.62092(19) 0.98054(10) 0.0268(7) Uani 1 1 d .
C34 C 0.3497(2) 0.6953(2) 1.00291(11) 0.0329(8) Uani 1 1 d .
H34 H 0.3207 0.6983 1.0305 0.039 Uiso 1 1 calc R
C35 C 0.3553(2) 0.7639(2) 0.98466(13) 0.0418(9) Uani 1 1 d .
H35 H 0.3303 0.8122 0.9999 0.050 Uiso 1 1 calc R
C36 C 0.3986(2) 0.7597(2) 0.94355(14) 0.0444(10) Uani 1 1 d .
H36 H 0.4041 0.8051 0.9316 0.053 Uiso 1 1 calc R
C37 C 0.4335(2) 0.6888(2) 0.92036(12) 0.0401(9) Uani 1 1 d .
H37 H 0.4612 0.6867 0.8925 0.048 Uiso 1 1 calc R
C38 C 0.4272(2) 0.6191(2) 0.93877(11) 0.0315(8) Uani 1 1 d .
H38 H 0.4501 0.5715 0.9227 0.038 Uiso 1 1 calc R
C39 C 0.4471(2) 0.26084(18) 0.89776(11) 0.0289(7) Uani 1 1 d .
C40 C 0.4214(2) 0.2604(2) 0.85473(11) 0.0394(9) Uani 1 1 d .
H40 H 0.3626 0.2771 0.8492 0.047 Uiso 1 1 calc R
C41 C 0.4819(3) 0.2353(2) 0.81935(12) 0.0502(10) Uani 1 1 d .
H41 H 0.4634 0.2359 0.7903 0.060 Uiso 1 1 calc R
C42 C 0.5684(3) 0.2098(2) 0.82666(13) 0.0522(11) Uani 1 1 d .
H42 H 0.6088 0.1927 0.8028 0.063 Uiso 1 1 calc R
C43 C 0.5955(2) 0.2095(2) 0.86966(13) 0.0449(9) Uani 1 1 d .
H43 H 0.6545 0.1921 0.8750 0.054 Uiso 1 1 calc R
C44 C 0.5353(2) 0.23513(19) 0.90479(11) 0.0347(8) Uani 1 1 d .
H44 H 0.5541 0.2352 0.9337 0.042 Uiso 1 1 calc R
C45 C 0.16389(19) 0.30793(19) 0.94655(10) 0.0280(7) Uani 1 1 d .
C46 C 0.1593(2) 0.2313(2) 0.93967(12) 0.0365(8) Uani 1 1 d .
H46 H 0.1502 0.1986 0.9619 0.044 Uiso 1 1 calc R
C47 C 0.1705(2) 0.2157(2) 0.89531(11) 0.0347(8) Uani 1 1 d .
H47 H 0.1721 0.1700 0.8813 0.042 Uiso 1 1 calc R
C48 C 0.17972(19) 0.28383(19) 0.87370(11) 0.0299(8) Uani 1 1 d .
C49 C 0.1893(2) 0.2911(2) 0.82652(11) 0.0342(8) Uani 1 1 d .
C50 C 0.1877(2) 0.3589(2) 0.80386(10) 0.0320(8) Uani 1 1 d .
C51 C 0.1903(2) 0.3677(2) 0.75545(11) 0.0400(9) Uani 1 1 d .
H51 H 0.1985 0.3277 0.7346 0.048 Uiso 1 1 calc R
C52 C 0.1786(2) 0.4435(2) 0.74588(11) 0.0363(8) Uani 1 1 d .
H52 H 0.1777 0.4655 0.7174 0.044 Uiso 1 1 calc R
C53 C 0.1677(2) 0.4851(2) 0.78863(10) 0.0333(8) Uani 1 1 d .
C54 C 0.1430(2) 0.5668(2) 0.79345(10) 0.0325(8) Uani 1 1 d .
C55 C 0.1222(2) 0.6095(2) 0.83458(10) 0.0314(8) Uani 1 1 d .
C56 C 0.0881(2) 0.6947(2) 0.83782(11) 0.0364(8) Uani 1 1 d .
H56 H 0.0759 0.7306 0.8139 0.044 Uiso 1 1 calc R
C57 C 0.0767(2) 0.7137(2) 0.88129(11) 0.0345(8) Uani 1 1 d .
H57 H 0.0554 0.7651 0.8932 0.041 Uiso 1 1 calc R
C58 C 0.1038(2) 0.63979(19) 0.90619(11) 0.0299(7) Uani 1 1 d .
C59 C 0.10647(19) 0.63174(18) 0.95278(10) 0.0259(7) Uani 1 1 d .
C60 C 0.12177(19) 0.55743(18) 0.97502(10) 0.0252(7) Uani 1 1 d .
C61 C 0.17540(18) 0.52898(18) 1.01222(9) 0.0243(7) Uani 1 1 d .
H61 H 0.1945 0.5610 1.0290 0.029 Uiso 1 1 calc R
C62 C 0.10825(19) 0.48986(19) 0.96060(10) 0.0269(7) Uani 1 1 d .
C63 C 0.15254(19) 0.42585(18) 0.98902(10) 0.0241(7) Uani 1 1 d .
C64 C 0.16133(19) 0.34464(19) 0.98760(10) 0.0256(7) Uani 1 1 d .
C65 C 0.1897(2) 0.2230(2) 0.79923(11) 0.0379(9) Uani 1 1 d .
C66 C 0.2636(3) 0.1600(2) 0.78631(13) 0.0511(10) Uani 1 1 d .
H66 H 0.3174 0.1591 0.7935 0.061 Uiso 1 1 calc R
C67 C 0.2592(3) 0.0965(2) 0.76233(14) 0.0637(13) Uani 1 1 d .
H67 H 0.3102 0.0528 0.7549 0.076 Uiso 1 1 calc R
C68 C 0.1834(4) 0.0975(3) 0.74998(15) 0.0755(15) Uani 1 1 d .
H68 H 0.1803 0.0547 0.7347 0.091 Uiso 1 1 calc R
C69 C 0.1114(4) 0.1626(4) 0.7604(2) 0.139(3) Uani 1 1 d .
H69 H 0.0581 0.1659 0.7505 0.167 Uiso 1 1 calc R
C70 C 0.1140(3) 0.2229(4) 0.7848(2) 0.126(3) Uani 1 1 d .
H70 H 0.0623 0.2659 0.7919 0.151 Uiso 1 1 calc R
C71 C 0.1317(2) 0.6173(2) 0.75121(11) 0.0383(9) Uani 1 1 d .
C72 C 0.1899(3) 0.6530(3) 0.74055(13) 0.0560(12) Uani 1 1 d .
H72 H 0.2370 0.6438 0.7585 0.067 Uiso 1 1 calc R
C73 C 0.1773(3) 0.7026(3) 0.70306(13) 0.0618(12) Uani 1 1 d .
H73 H 0.2151 0.7276 0.6963 0.074 Uiso 1 1 calc R
C74 C 0.1085(3) 0.7143(2) 0.67606(12) 0.0514(11) Uani 1 1 d .
H74 H 0.0999 0.7472 0.6509 0.062 Uiso 1 1 calc R
C75 C 0.0518(2) 0.6773(2) 0.68613(11) 0.0406(9) Uani 1 1 d .
H75 H 0.0059 0.6850 0.6675 0.049 Uiso 1 1 calc R
C76 C 0.0631(2) 0.62902(19) 0.72370(10) 0.0340(8) Uani 1 1 d .
H76 H 0.0249 0.6045 0.7305 0.041 Uiso 1 1 calc R
C77 C 0.0993(2) 0.70048(19) 0.98056(11) 0.0293(8) Uani 1 1 d .
C78 C 0.1430(2) 0.7509(2) 0.96801(12) 0.0369(8) Uani 1 1 d .
H78 H 0.1777 0.7400 0.9419 0.044 Uiso 1 1 calc R
C79 C 0.1350(2) 0.8164(2) 0.99402(13) 0.0446(10) Uani 1 1 d .
H79 H 0.1633 0.8493 0.9852 0.053 Uiso 1 1 calc R
C80 C 0.0843(3) 0.8316(2) 1.03313(14) 0.0505(10) Uani 1 1 d .
H80 H 0.0786 0.8752 1.0507 0.061 Uiso 1 1 calc R
C81 C 0.0418(2) 0.7825(2) 1.04665(12) 0.0442(9) Uani 1 1 d .
H81 H 0.0082 0.7931 1.0732 0.053 Uiso 1 1 calc R
C82 C 0.0497(2) 0.7175(2) 1.02033(11) 0.0349(8) Uani 1 1 d .
H82 H 0.0212 0.6849 1.0295 0.042 Uiso 1 1 calc R
C83 C 0.16580(19) 0.30133(19) 1.03033(10) 0.0259(7) Uani 1 1 d .
C84 C 0.2158(2) 0.22047(19) 1.03497(12) 0.0354(8) Uani 1 1 d .
H84 H 0.2519 0.1927 1.0111 0.042 Uiso 1 1 calc R
C85 C 0.2132(2) 0.1797(2) 1.07470(13) 0.0423(9) Uani 1 1 d .
H85 H 0.2454 0.1249 1.0768 0.051 Uiso 1 1 calc R
C86 C 0.1622(2) 0.2214(2) 1.11106(13) 0.0437(10) Uani 1 1 d .
H86 H 0.1608 0.1948 1.1378 0.052 Uiso 1 1 calc R
C87 C 0.1130(2) 0.3038(2) 1.10719(11) 0.0378(9) Uani 1 1 d .
H87 H 0.0787 0.3324 1.1313 0.045 Uiso 1 1 calc R
C88 C 0.1159(2) 0.3421(2) 1.06698(10) 0.0304(8) Uani 1 1 d .
H88 H 0.0834 0.3969 1.0645 0.036 Uiso 1 1 calc R
C89 C 0.1309(2) 0.43668(18) 0.44841(10) 0.0283(7) Uani 1 1 d .
C90 C 0.1175(2) 0.5187(2) 0.44101(11) 0.0361(8) Uani 1 1 d .
H90 H 0.1050 0.5577 0.4629 0.043 Uiso 1 1 calc R
C91 C 0.1265(2) 0.5289(2) 0.39654(12) 0.0381(9) Uani 1 1 d .
H91 H 0.1219 0.5761 0.3822 0.046 Uiso 1 1 calc R
C92 C 0.1444(2) 0.4535(2) 0.37540(11) 0.0337(8) Uani 1 1 d .
C93 C 0.1614(2) 0.43826(19) 0.32858(11) 0.0320(8) Uani 1 1 d .
C94 C 0.1698(2) 0.3692(2) 0.30647(10) 0.0295(8) Uani 1 1 d .
C95 C 0.1840(2) 0.3561(2) 0.25890(10) 0.0355(8) Uani 1 1 d .
H95 H 0.1924 0.3910 0.2379 0.043 Uiso 1 1 calc R
C96 C 0.1828(2) 0.2842(2) 0.25010(11) 0.0366(8) Uani 1 1 d .
H96 H 0.1899 0.2606 0.2221 0.044 Uiso 1 1 calc R
C97 C 0.1687(2) 0.25078(19) 0.29239(10) 0.0297(8) Uani 1 1 d .
C98 C 0.1511(2) 0.18172(19) 0.29792(10) 0.0317(8) Uani 1 1 d .
C99 C 0.1261(2) 0.1541(2) 0.33922(11) 0.0331(8) Uani 1 1 d .
C100 C 0.1008(2) 0.0872(2) 0.34246(11) 0.0400(9) Uani 1 1 d .
H100 H 0.0970 0.0563 0.3188 0.048 Uiso 1 1 calc R
C101 C 0.0835(2) 0.0778(2) 0.38644(11) 0.0366(9) Uani 1 1 d .
H101 H 0.0647 0.0397 0.3984 0.044 Uiso 1 1 calc R
C102 C 0.0995(2) 0.13705(19) 0.41112(11) 0.0294(7) Uani 1 1 d .
C103 C 0.10002(19) 0.14302(19) 0.45750(10) 0.0280(7) Uani 1 1 d .
C104 C 0.1109(2) 0.20782(19) 0.47901(10) 0.0281(7) Uani 1 1 d .
C105 C 0.16619(19) 0.19784(18) 0.51564(10) 0.0261(7) Uani 1 1 d .
H105 H 0.1893 0.1509 0.5323 0.031 Uiso 1 1 calc R
C106 C 0.0912(2) 0.28732(19) 0.46473(10) 0.0296(7) Uani 1 1 d .
C107 C 0.13350(19) 0.32136(19) 0.49211(10) 0.0261(7) Uani 1 1 d .
C108 C 0.13559(19) 0.39809(18) 0.48959(10) 0.0265(7) Uani 1 1 d .
C109 C 0.1669(3) 0.5059(2) 0.30149(12) 0.0498(11) Uani 1 1 d .
C110 C 0.2389(4) 0.5274(3) 0.30754(18) 0.0956(19) Uani 1 1 d .
H110 H 0.2804 0.4971 0.3277 0.115 Uiso 1 1 calc R
C111 C 0.2516(6) 0.5902(4) 0.2857(3) 0.143(3) Uani 1 1 d .
H111 H 0.2979 0.6040 0.2915 0.172 Uiso 1 1 calc R
C112 C 0.1941(6) 0.6279(4) 0.2566(2) 0.120(3) Uani 1 1 d .
H112 H 0.2039 0.6677 0.2402 0.144 Uiso 1 1 calc R
C113 C 0.1168(5) 0.6163(3) 0.24629(14) 0.111(3) Uani 1 1 d .
H113 H 0.0770 0.6488 0.2261 0.134 Uiso 1 1 calc R
C114 C 0.1049(4) 0.5469(2) 0.27099(13) 0.0783(17) Uani 1 1 d .
H114 H 0.0584 0.5331 0.2657 0.094 Uiso 1 1 calc R
C115 C 0.1537(2) 0.1348(2) 0.25706(11) 0.0355(8) Uani 1 1 d .
C116 C 0.2308(3) 0.0890(3) 0.23674(14) 0.0716(14) Uani 1 1 d .
H116 H 0.2821 0.0883 0.2479 0.086 Uiso 1 1 calc R
C117 C 0.2340(4) 0.0433(3) 0.19946(16) 0.0898(18) Uani 1 1 d .
H117 H 0.2874 0.0107 0.1864 0.108 Uiso 1 1 calc R
C118 C 0.1579(4) 0.0463(3) 0.18190(14) 0.0724(15) Uani 1 1 d .
H118 H 0.1597 0.0140 0.1578 0.087 Uiso 1 1 calc R
C119 C 0.0798(3) 0.0969(3) 0.20014(13) 0.0612(12) Uani 1 1 d .
H119 H 0.0281 0.1018 0.1876 0.073 Uiso 1 1 calc R
C120 C 0.0789(3) 0.1413(2) 0.23792(12) 0.0503(10) Uani 1 1 d .
H120 H 0.0259 0.1760 0.2503 0.060 Uiso 1 1 calc R
C121 C 0.1001(2) 0.07586(19) 0.48650(11) 0.0287(7) Uani 1 1 d .
C122 C 0.1480(2) -0.0038(2) 0.47482(11) 0.0363(8) Uani 1 1 d .
H122 H 0.1814 -0.0155 0.4483 0.044 Uiso 1 1 calc R
C123 C 0.1466(2) -0.0664(2) 0.50250(12) 0.0395(9) Uani 1 1 d .
H123 H 0.1776 -0.1193 0.4940 0.047 Uiso 1 1 calc R
C124 C 0.0989(2) -0.0489(2) 0.54247(12) 0.0434(10) Uani 1 1 d .
H124 H 0.0975 -0.0902 0.5609 0.052 Uiso 1 1 calc R
C125 C 0.0538(2) 0.0288(2) 0.55499(12) 0.0425(9) Uani 1 1 d .
H125 H 0.0224 0.0404 0.5822 0.051 Uiso 1 1 calc R
C126 C 0.0547(2) 0.0908(2) 0.52718(12) 0.0392(9) Uani 1 1 d .
H126 H 0.0239 0.1434 0.5362 0.047 Uiso 1 1 calc R
C127 C 0.1443(2) 0.43777(18) 0.53118(10) 0.0291(7) Uani 1 1 d .
C128 C 0.1951(2) 0.48337(18) 0.53237(11) 0.0303(8) Uani 1 1 d .
H128 H 0.2279 0.4862 0.5070 0.036 Uiso 1 1 calc R
C129 C 0.1968(2) 0.52373(19) 0.57055(11) 0.0357(8) Uani 1 1 d .
H129 H 0.2301 0.5542 0.5708 0.043 Uiso 1 1 calc R
C130 C 0.1496(2) 0.5192(2) 0.60829(12) 0.0410(9) Uani 1 1 d .
H130 H 0.1499 0.5473 0.6339 0.049 Uiso 1 1 calc R
C131 C 0.1017(2) 0.4729(2) 0.60812(12) 0.0426(9) Uani 1 1 d .
H131 H 0.0705 0.4694 0.6340 0.051 Uiso 1 1 calc R
C132 C 0.0991(2) 0.4320(2) 0.57068(11) 0.0355(8) Uani 1 1 d .
H132 H 0.0672 0.4003 0.5714 0.043 Uiso 1 1 calc R
C133 C 0.38078(19) 0.33963(18) 0.47768(10) 0.0252(7) Uani 1 1 d .
C134 C 0.4114(2) 0.40188(18) 0.47452(11) 0.0307(8) Uani 1 1 d .
H134 H 0.4234 0.4245 0.4482 0.037 Uiso 1 1 calc R
C135 C 0.4200(2) 0.42209(19) 0.51682(11) 0.0331(8) Uani 1 1 d .
H135 H 0.4383 0.4617 0.5252 0.040 Uiso 1 1 calc R
C136 C 0.39596(19) 0.37132(18) 0.54624(10) 0.0261(7) Uani 1 1 d .
C137 C 0.3997(2) 0.36956(18) 0.59305(10) 0.0277(7) Uani 1 1 d .
C138 C 0.3770(2) 0.32009(18) 0.62292(10) 0.0266(7) Uani 1 1 d .
C139 C 0.3952(2) 0.3097(2) 0.66913(11) 0.0347(8) Uani 1 1 d .
H139 H 0.4187 0.3383 0.6859 0.042 Uiso 1 1 calc R
C140 C 0.3713(2) 0.2485(2) 0.68479(11) 0.0337(8) Uani 1 1 d .
H140 H 0.3769 0.2278 0.7138 0.040 Uiso 1 1 calc R
C141 C 0.3372(2) 0.22420(18) 0.64845(10) 0.0283(7) Uani 1 1 d .
C142 C 0.3028(2) 0.16000(19) 0.64834(9) 0.0280(7) Uani 1 1 d .
C143 C 0.3479(2) 0.09650(19) 0.61367(10) 0.0260(7) Uani 1 1 d .
C144 C 0.3902(2) 0.01339(18) 0.62183(10) 0.0299(8) Uani 1 1 d .
H144 H 0.4013 -0.0117 0.6497 0.036 Uiso 1 1 calc R
C145 C 0.41156(19) -0.02279(19) 0.58119(10) 0.0271(7) Uani 1 1 d .
H145 H 0.4393 -0.0774 0.5758 0.033 Uiso 1 1 calc R
C146 C 0.38319(19) 0.03936(17) 0.54821(10) 0.0243(7) Uani 1 1 d .
C147 C 0.38291(18) 0.03199(18) 0.50186(10) 0.0251(7) Uani 1 1 d .
C148 C 0.36823(19) 0.09990(18) 0.47306(9) 0.0226(7) Uani 1 1 d .
C149 C 0.31105(19) 0.12378(17) 0.43796(10) 0.0249(7) Uani 1 1 d .
H149 H 0.2851 0.0925 0.4257 0.030 Uiso 1 1 calc R
C150 C 0.39337(18) 0.16522(17) 0.48007(9) 0.0220(7) Uani 1 1 d .
C151 C 0.35040(19) 0.22392(17) 0.44886(9) 0.0224(7) Uani 1 1 d .
C152 C 0.35874(19) 0.30129(17) 0.43852(10) 0.0235(7) Uani 1 1 d .
C153 C 0.4337(2) 0.42620(19) 0.61354(10) 0.0298(7) Uani 1 1 d .
C154 C 0.3819(2) 0.4864(2) 0.64224(11) 0.0403(9) Uani 1 1 d .
H154 H 0.3253 0.4922 0.6494 0.048 Uiso 1 1 calc R
C155 C 0.4142(3) 0.5386(2) 0.66053(12) 0.0491(10) Uani 1 1 d .
H155 H 0.3789 0.5792 0.6796 0.059 Uiso 1 1 calc R
C156 C 0.4983(3) 0.5302(2) 0.65047(13) 0.0487(10) Uani 1 1 d .
H156 H 0.5191 0.5658 0.6623 0.058 Uiso 1 1 calc R
C157 C 0.5513(3) 0.4692(2) 0.62297(12) 0.0452(10) Uani 1 1 d .
H157 H 0.6086 0.4623 0.6170 0.054 Uiso 1 1 calc R
C158 C 0.5189(2) 0.4181(2) 0.60411(11) 0.0372(8) Uani 1 1 d .
H158 H 0.5545 0.3778 0.5849 0.045 Uiso 1 1 calc R
C159 C 0.2030(2) 0.1926(2) 0.64487(10) 0.0307(8) Uani 1 1 d .
C160 C 0.1522(2) 0.2722(2) 0.65130(10) 0.0345(8) Uani 1 1 d .
H160 H 0.1776 0.3086 0.6548 0.041 Uiso 1 1 calc R
C161 C 0.0610(2) 0.2984(2) 0.65254(12) 0.0444(9) Uani 1 1 d .
H161 H 0.0264 0.3521 0.6576 0.053 Uiso 1 1 calc R
C162 C 0.0224(3) 0.2453(3) 0.64634(12) 0.0489(10) Uani 1 1 d .
H162 H -0.0378 0.2629 0.6476 0.059 Uiso 1 1 calc R
C163 C 0.0735(3) 0.1669(3) 0.63837(14) 0.0567(11) Uani 1 1 d .
H163 H 0.0478 0.1311 0.6334 0.068 Uiso 1 1 calc R
C164 C 0.1636(2) 0.1395(2) 0.63751(13) 0.0480(10) Uani 1 1 d .
H164 H 0.1976 0.0857 0.6320 0.058 Uiso 1 1 calc R
C165 C 0.39286(19) -0.04361(18) 0.48080(10) 0.0260(7) Uani 1 1 d .
C166 C 0.3616(2) -0.09740(19) 0.50205(11) 0.0291(7) Uani 1 1 d .
H166 H 0.3317 -0.0841 0.5296 0.035 Uiso 1 1 calc R
C167 C 0.3752(2) -0.1703(2) 0.48217(13) 0.0397(9) Uani 1 1 d .
H167 H 0.3544 -0.2051 0.4967 0.048 Uiso 1 1 calc R
C168 C 0.4191(2) -0.1915(2) 0.44136(13) 0.0395(9) Uani 1 1 d .
H168 H 0.4288 -0.2405 0.4285 0.047 Uiso 1 1 calc R
C169 C 0.4487(2) -0.1379(2) 0.41957(12) 0.0374(9) Uani 1 1 d .
H169 H 0.4780 -0.1513 0.3919 0.045 Uiso 1 1 calc R
C170 C 0.4346(2) -0.06524(19) 0.43892(10) 0.0288(7) Uani 1 1 d .
H170 H 0.4536 -0.0299 0.4236 0.035 Uiso 1 1 calc R
C171 C 0.4203(2) 0.29174(18) 0.39824(10) 0.0262(7) Uani 1 1 d .
C172 C 0.3891(2) 0.3141(2) 0.35560(11) 0.0378(9) Uani 1 1 d .
H172 H 0.3296 0.3377 0.3515 0.045 Uiso 1 1 calc R
C173 C 0.4463(3) 0.3012(2) 0.31941(11) 0.0479(10) Uani 1 1 d .
H173 H 0.4245 0.3162 0.2910 0.058 Uiso 1 1 calc R
C174 C 0.5343(3) 0.2671(2) 0.32408(12) 0.0428(9) Uani 1 1 d .
H174 H 0.5717 0.2594 0.2991 0.051 Uiso 1 1 calc R
C175 C 0.5669(2) 0.2444(2) 0.36555(12) 0.0404(9) Uani 1 1 d .
H175 H 0.6266 0.2210 0.3691 0.048 Uiso 1 1 calc R
C176 C 0.5103(2) 0.25632(19) 0.40266(11) 0.0334(8) Uani 1 1 d .
H176 H 0.5328 0.2404 0.4309 0.040 Uiso 1 1 calc R
Mn1 Mn 0.32401(3) 0.38274(3) 1.045044(15) 0.02392(11) Uani 1 1 d .
Mn2 Mn 0.19517(3) 0.44913(3) 0.890802(15) 0.02596(11) Uani 1 1 d .
Mn3 Mn 0.17736(3) 0.27242(3) 0.394938(15) 0.02663(12) Uani 1 1 d .
Mn4 Mn 0.30982(3) 0.24063(3) 0.546316(15) 0.02343(11) Uani 1 1 d .
N1 N 0.38898(16) 0.26068(15) 1.01946(8) 0.0271(6) Uani 1 1 d .
N2 N 0.35689(15) 0.33127(15) 1.10993(8) 0.0263(6) Uani 1 1 d .
N3 N 0.35423(16) 0.48344(15) 1.06880(8) 0.0264(6) Uani 1 1 d .
N4 N 0.31279(16) 0.43913(14) 0.92112(8) 0.0262(6) Uani 1 1 d .
N5 N 0.17588(16) 0.33972(15) 0.90497(8) 0.0280(6) Uani 1 1 d .
N6 N 0.17710(16) 0.43099(16) 0.82282(8) 0.0303(6) Uani 1 1 d .
N7 N 0.13051(16) 0.57628(15) 0.87637(8) 0.0280(6) Uani 1 1 d .
N8 N 0.19578(15) 0.45206(14) 1.02080(8) 0.0227(6) Uani 1 1 d .
N9 N 0.14645(16) 0.39735(15) 0.40727(8) 0.0281(6) Uani 1 1 d .
N10 N 0.16345(16) 0.30288(15) 0.32638(8) 0.0291(6) Uani 1 1 d .
N11 N 0.12357(16) 0.18502(15) 0.38074(8) 0.0297(6) Uani 1 1 d .
N12 N 0.18122(15) 0.26251(15) 0.52347(8) 0.0254(6) Uani 1 1 d .
N13 N 0.37050(15) 0.32091(14) 0.52087(8) 0.0236(6) Uani 1 1 d .
N14 N 0.34025(16) 0.26666(14) 0.61085(8) 0.0257(6) Uani 1 1 d .
N15 N 0.34606(16) 0.11354(15) 0.56980(8) 0.0257(6) Uani 1 1 d .
N16 N 0.29821(15) 0.19928(14) 0.42408(8) 0.0242(6) Uani 1 1 d .
H10 H 0.324(2) 0.483(2) 1.1771(11) 0.059(11) Uiso 1 1 d .
H18 H 0.444(2) 0.371(2) 0.9952(11) 0.058(11) Uiso 1 1 d .
H20 H 0.3279(18) 0.2957(17) 0.9260(9) 0.033(8) Uiso 1 1 d .
H62 H 0.065(2) 0.499(2) 0.9398(11) 0.063(11) Uiso 1 1 d .
H106 H 0.0481(19) 0.3176(18) 0.4466(10) 0.046(10) Uiso 1 1 d .
H142 H 0.317(2) 0.135(2) 0.6751(11) 0.062(11) Uiso 1 1 d .
H150 H 0.4382(18) 0.1635(17) 0.4981(9) 0.034(8) Uiso 1 1 d .
H152 H 0.3112(17) 0.3344(15) 0.4325(9) 0.025(8) Uiso 1 1 d .

loop_
_atom_site_aniso_label
_atom_site_aniso_U_11
_atom_site_aniso_U_22
_atom_site_aniso_U_33
_atom_site_aniso_U_23
_atom_site_aniso_U_13
_atom_site_aniso_U_12
C1 0.0275(17) 0.0292(18) 0.0242(17) 0.0046(14) -0.0040(13) -0.0139(15)
C2 0.039(2) 0.0301(19) 0.0275(18) -0.0024(14) -0.0014(15) -0.0139(16)
C3 0.040(2) 0.0283(19) 0.037(2) 0.0077(15) -0.0050(16) -0.0126(16)
C4 0.0289(18) 0.0293(18) 0.0305(18) 0.0073(14) -0.0043(14) -0.0161(15)
C5 0.0351(19) 0.0314(19) 0.0275(18) 0.0082(15) -0.0071(15) -0.0176(16)
C6 0.0258(17) 0.0325(19) 0.0238(17) 0.0075(14) -0.0041(13) -0.0134(14)
C7 0.034(2) 0.043(2) 0.0331(19) 0.0118(16) -0.0059(16) -0.0150(17)
C8 0.0332(19) 0.039(2) 0.0206(17) 0.0057(15) -0.0031(14) -0.0090(16)
C9 0.0249(17) 0.0376(19) 0.0201(16) 0.0009(14) -0.0043(13) -0.0157(15)
C10 0.0305(18) 0.0364(19) 0.0192(16) 0.0049(14) -0.0045(13) -0.0156(15)
C11 0.0240(17) 0.0314(18) 0.0241(16) 0.0045(14) -0.0055(13) -0.0117(14)
C12 0.037(2) 0.0332(19) 0.0264(18) 0.0012(15) -0.0069(15) -0.0160(16)
C13 0.0272(18) 0.0310(19) 0.0344(19) 0.0034(15) -0.0053(14) -0.0159(15)
C14 0.0273(17) 0.0276(17) 0.0264(17) 0.0037(13) -0.0077(13) -0.0172(14)
C15 0.0179(15) 0.0274(17) 0.0274(17) -0.0003(13) -0.0043(13) -0.0106(13)
C16 0.0254(17) 0.0310(18) 0.0242(16) 0.0063(14) -0.0010(13) -0.0176(14)
C17 0.0253(17) 0.0285(18) 0.0236(16) 0.0055(13) -0.0023(13) -0.0142(14)
C18 0.0242(17) 0.0304(19) 0.0306(18) 0.0057(14) -0.0044(14) -0.0132(14)
C19 0.0196(16) 0.0330(18) 0.0225(16) 0.0009(13) -0.0001(13) -0.0133(14)
C20 0.0256(17) 0.0272(17) 0.0209(16) 0.0016(13) -0.0035(13) -0.0130(14)
C21 0.051(2) 0.036(2) 0.032(2) 0.0094(16) -0.0085(17) -0.0210(19)
C22 0.110(5) 0.111(5) 0.180(6) 0.110(5) -0.102(4) -0.084(4)
C23 0.188(7) 0.100(5) 0.174(7) 0.107(5) -0.140(6) -0.112(5)
C24 0.189(7) 0.029(3) 0.046(3) 0.005(2) -0.030(4) -0.019(4)
C25 0.093(5) 0.086(5) 0.162(6) 0.081(4) 0.061(4) 0.036(4)
C26 0.052(3) 0.099(4) 0.205(7) 0.119(5) 0.026(4) 0.006(3)
C27 0.0335(19) 0.043(2) 0.0180(16) 0.0018(14) -0.0010(14) -0.0140(17)
C28 0.037(2) 0.038(2) 0.0322(19) -0.0028(16) -0.0060(16) -0.0136(17)
C29 0.034(2) 0.065(3) 0.044(2) -0.011(2) 0.0004(17) -0.021(2)
C30 0.031(2) 0.062(3) 0.042(2) -0.010(2) -0.0055(18) -0.003(2)
C31 0.043(2) 0.050(3) 0.036(2) 0.0046(18) 0.0033(18) -0.003(2)
C32 0.042(2) 0.044(2) 0.032(2) 0.0021(17) 0.0042(17) -0.0135(18)
C33 0.0269(17) 0.0295(18) 0.0301(18) 0.0062(14) -0.0103(14) -0.0171(15)
C34 0.0316(19) 0.041(2) 0.0296(18) 0.0066(16) -0.0111(15) -0.0172(16)
C35 0.042(2) 0.033(2) 0.056(3) 0.0052(18) -0.0208(19) -0.0194(17)
C36 0.043(2) 0.031(2) 0.069(3) 0.018(2) -0.019(2) -0.0235(18)
C37 0.0307(19) 0.058(3) 0.041(2) 0.0248(19) -0.0122(16) -0.0268(19)
C38 0.0259(18) 0.038(2) 0.037(2) 0.0044(16) -0.0085(15) -0.0194(16)
C39 0.0298(18) 0.0252(18) 0.0348(19) 0.0030(14) -0.0026(15) -0.0144(15)
C40 0.037(2) 0.048(2) 0.032(2) -0.0042(17) -0.0006(16) -0.0159(18)
C41 0.061(3) 0.065(3) 0.033(2) -0.0032(19) 0.001(2) -0.033(2)
C42 0.055(3) 0.054(3) 0.047(3) -0.008(2) 0.018(2) -0.023(2)
C43 0.039(2) 0.045(2) 0.051(2) -0.0028(19) 0.0027(19) -0.0158(18)
C44 0.0291(19) 0.038(2) 0.037(2) -0.0002(16) -0.0007(16) -0.0128(16)
C45 0.0273(18) 0.0303(18) 0.0306(18) 0.0019(14) -0.0055(14) -0.0156(15)
C46 0.040(2) 0.037(2) 0.043(2) 0.0047(17) -0.0047(17) -0.0266(17)
C47 0.040(2) 0.034(2) 0.036(2) -0.0033(16) -0.0016(16) -0.0206(17)
C48 0.0223(17) 0.0319(19) 0.0348(19) -0.0032(15) -0.0065(14) -0.0096(14)
C49 0.0237(18) 0.042(2) 0.036(2) -0.0037(16) -0.0108(15) -0.0113(16)
C50 0.0267(18) 0.039(2) 0.0291(18) -0.0032(15) -0.0048(14) -0.0108(15)
C51 0.032(2) 0.054(3) 0.0243(18) -0.0065(17) -0.0036(15) -0.0068(18)
C52 0.035(2) 0.046(2) 0.0238(18) 0.0029(16) -0.0050(15) -0.0125(17)
C53 0.0299(19) 0.044(2) 0.0268(18) 0.0063(15) -0.0100(14) -0.0152(16)
C54 0.0297(18) 0.045(2) 0.0256(18) 0.0100(16) -0.0103(14) -0.0175(16)
C55 0.0304(18) 0.038(2) 0.0293(18) 0.0103(15) -0.0062(15) -0.0176(16)
C56 0.041(2) 0.040(2) 0.032(2) 0.0135(16) -0.0062(16) -0.0200(17)
C57 0.034(2) 0.0278(19) 0.043(2) 0.0061(16) -0.0071(16) -0.0137(16)
C58 0.0251(17) 0.0299(18) 0.0357(19) 0.0069(15) -0.0050(14) -0.0120(15)
C59 0.0192(16) 0.0292(18) 0.0309(18) -0.0009(14) -0.0022(13) -0.0110(14)
C60 0.0231(16) 0.0296(18) 0.0249(17) -0.0022(14) -0.0005(13) -0.0126(14)
C61 0.0220(16) 0.0325(18) 0.0227(16) -0.0042(13) 0.0036(13) -0.0155(14)
C62 0.0256(17) 0.0313(18) 0.0268(17) 0.0033(14) -0.0001(14) -0.0146(15)
C63 0.0211(16) 0.0310(18) 0.0225(16) -0.0006(13) -0.0002(13) -0.0128(14)
C64 0.0199(16) 0.0310(18) 0.0282(17) 0.0018(14) -0.0038(13) -0.0125(14)
C65 0.036(2) 0.040(2) 0.034(2) -0.0079(16) -0.0057(16) -0.0111(17)
C66 0.049(3) 0.039(2) 0.062(3) -0.002(2) -0.001(2) -0.014(2)
C67 0.084(4) 0.033(2) 0.058(3) 0.001(2) 0.019(3) -0.009(2)
C68 0.106(4) 0.077(4) 0.052(3) -0.022(3) -0.002(3) -0.045(4)
C69 0.086(4) 0.126(5) 0.204(7) -0.120(5) -0.018(4) -0.033(4)
C70 0.048(3) 0.122(5) 0.195(7) -0.109(5) -0.031(4) -0.013(3)
C71 0.040(2) 0.046(2) 0.0275(19) 0.0054(16) -0.0023(16) -0.0165(18)
C72 0.047(2) 0.084(3) 0.044(2) 0.028(2) -0.0081(19) -0.034(2)
C73 0.059(3) 0.085(3) 0.050(3) 0.027(2) -0.005(2) -0.039(3)
C74 0.055(3) 0.052(3) 0.034(2) 0.0145(18) 0.0039(19) -0.009(2)
C75 0.044(2) 0.041(2) 0.0253(19) -0.0029(16) -0.0060(16) -0.0040(18)
C76 0.036(2) 0.037(2) 0.0271(18) 0.0044(15) -0.0037(15) -0.0120(16)
C77 0.0243(17) 0.0330(19) 0.0304(18) 0.0059(15) -0.0056(14) -0.0109(15)
C78 0.0319(19) 0.034(2) 0.046(2) 0.0033(17) -0.0042(16) -0.0136(16)
C79 0.041(2) 0.035(2) 0.065(3) -0.0020(19) -0.001(2) -0.0231(18)
C80 0.052(3) 0.034(2) 0.067(3) -0.014(2) -0.005(2) -0.017(2)
C81 0.053(2) 0.040(2) 0.044(2) -0.0090(18) 0.0061(18) -0.0228(19)
C82 0.035(2) 0.0306(19) 0.043(2) -0.0007(16) 0.0002(16) -0.0172(16)
C83 0.0250(17) 0.0293(18) 0.0317(18) 0.0046(14) -0.0068(14) -0.0195(15)
C84 0.036(2) 0.0285(19) 0.048(2) 0.0021(16) -0.0088(17) -0.0194(16)
C85 0.039(2) 0.034(2) 0.062(3) 0.0211(19) -0.0166(19) -0.0221(18)
C86 0.048(2) 0.043(2) 0.050(2) 0.0230(19) -0.0144(19) -0.029(2)
C87 0.036(2) 0.052(2) 0.034(2) 0.0024(17) -0.0044(16) -0.0262(18)
C88 0.0327(19) 0.0338(19) 0.0292(18) 0.0061(15) -0.0084(15) -0.0177(16)
C89 0.0295(18) 0.0245(17) 0.0331(18) 0.0032(14) -0.0079(14) -0.0125(14)
C90 0.045(2) 0.0283(19) 0.036(2) 0.0096(15) -0.0112(16) -0.0142(16)
C91 0.046(2) 0.0277(19) 0.045(2) 0.0109(16) -0.0152(18) -0.0179(17)
C92 0.0346(19) 0.036(2) 0.0350(19) 0.0158(16) -0.0145(15) -0.0181(16)
C93 0.039(2) 0.0288(19) 0.0321(19) 0.0111(15) -0.0075(15) -0.0173(16)
C94 0.0308(18) 0.037(2) 0.0243(17) 0.0095(14) -0.0101(14) -0.0166(16)
C95 0.038(2) 0.046(2) 0.0240(18) 0.0110(16) -0.0063(15) -0.0185(17)
C96 0.037(2) 0.046(2) 0.0262(18) 0.0055(16) -0.0033(15) -0.0156(17)
C97 0.0275(18) 0.0340(19) 0.0286(18) 0.0100(15) -0.0084(14) -0.0130(15)
C98 0.0346(19) 0.0326(19) 0.0287(18) 0.0060(15) -0.0087(15) -0.0139(16)
C99 0.036(2) 0.036(2) 0.0332(19) 0.0091(15) -0.0154(15) -0.0201(16)
C100 0.057(2) 0.040(2) 0.033(2) 0.0070(16) -0.0157(18) -0.0288(19)
C101 0.046(2) 0.040(2) 0.037(2) 0.0168(16) -0.0196(17) -0.0308(18)
C102 0.0303(18) 0.0325(19) 0.0329(19) 0.0077(15) -0.0087(15) -0.0200(15)
C103 0.0251(17) 0.0353(19) 0.0308(18) 0.0095(15) -0.0083(14) -0.0196(15)
C104 0.0287(18) 0.0325(19) 0.0282(17) 0.0113(14) -0.0029(14) -0.0180(15)
C105 0.0284(17) 0.0283(18) 0.0229(16) 0.0074(13) -0.0038(13) -0.0128(14)
C106 0.0279(18) 0.035(2) 0.0295(18) 0.0061(15) -0.0071(14) -0.0166(15)
C107 0.0234(17) 0.0319(19) 0.0219(16) 0.0068(14) 0.0004(13) -0.0100(14)
C108 0.0221(16) 0.0268(18) 0.0319(18) 0.0015(14) -0.0066(14) -0.0104(14)
C109 0.073(3) 0.035(2) 0.039(2) 0.0060(17) 0.010(2) -0.020(2)
C110 0.133(5) 0.081(4) 0.105(4) 0.018(3) 0.015(4) -0.079(4)
C111 0.227(9) 0.125(6) 0.131(6) 0.038(5) 0.003(6) -0.128(7)
C112 0.230(10) 0.071(4) 0.062(4) -0.003(3) 0.004(5) -0.063(6)
C113 0.197(8) 0.076(4) 0.014(2) 0.004(2) -0.002(3) -0.004(4)
C114 0.147(5) 0.033(2) 0.030(2) 0.0025(18) -0.010(3) -0.008(3)
C115 0.049(2) 0.033(2) 0.0261(18) 0.0059(15) -0.0073(17) -0.0177(18)
C116 0.076(3) 0.068(3) 0.042(3) -0.004(2) -0.012(2) 0.003(3)
C117 0.096(4) 0.068(4) 0.060(3) -0.006(3) -0.017(3) 0.017(3)
C118 0.137(5) 0.043(3) 0.036(2) -0.003(2) -0.002(3) -0.034(3)
C119 0.097(4) 0.066(3) 0.043(3) -0.005(2) -0.004(2) -0.056(3)
C120 0.063(3) 0.058(3) 0.037(2) -0.0083(19) -0.006(2) -0.031(2)
C121 0.0293(18) 0.034(2) 0.0329(19) 0.0086(15) -0.0131(15) -0.0232(16)
C122 0.038(2) 0.045(2) 0.038(2) 0.0125(17) -0.0122(16) -0.0283(18)
C123 0.037(2) 0.041(2) 0.048(2) 0.0163(18) -0.0162(18) -0.0226(17)
C124 0.051(2) 0.049(2) 0.047(2) 0.0231(19) -0.0176(19) -0.037(2)
C125 0.058(3) 0.049(2) 0.038(2) 0.0084(18) -0.0095(18) -0.040(2)
C126 0.040(2) 0.045(2) 0.042(2) 0.0075(17) -0.0065(17) -0.0276(18)
C127 0.0294(18) 0.0251(18) 0.0291(18) 0.0023(14) -0.0048(14) -0.0065(15)
C128 0.0294(18) 0.0252(18) 0.0327(19) 0.0044(14) -0.0059(15) -0.0070(15)
C129 0.042(2) 0.0265(19) 0.037(2) 0.0010(15) -0.0048(17) -0.0117(16)
C130 0.055(2) 0.034(2) 0.033(2) -0.0119(16) 0.0002(18) -0.0158(19)
C131 0.048(2) 0.044(2) 0.034(2) -0.0089(17) 0.0088(17) -0.0171(19)
C132 0.035(2) 0.036(2) 0.037(2) -0.0010(16) 0.0047(16) -0.0150(16)
C133 0.0279(17) 0.0223(17) 0.0252(17) 0.0020(13) -0.0015(13) -0.0098(14)
C134 0.043(2) 0.0262(18) 0.0312(18) 0.0034(14) 0.0008(15) -0.0228(16)
C135 0.043(2) 0.0268(18) 0.037(2) -0.0046(15) -0.0025(16) -0.0212(16)
C136 0.0250(17) 0.0236(17) 0.0314(18) -0.0010(14) 0.0032(14) -0.0119(14)
C137 0.0299(18) 0.0254(18) 0.0300(18) -0.0018(14) -0.0036(14) -0.0128(14)
C138 0.0305(18) 0.0300(18) 0.0221(16) -0.0020(14) -0.0018(14) -0.0147(15)
C139 0.039(2) 0.039(2) 0.0301(19) -0.0049(15) -0.0087(16) -0.0186(17)
C140 0.038(2) 0.039(2) 0.0261(18) 0.0005(15) -0.0064(15) -0.0171(17)
C141 0.0307(18) 0.0247(18) 0.0272(17) 0.0002(14) -0.0025(14) -0.0085(14)
C142 0.0375(19) 0.0343(19) 0.0168(15) 0.0031(14) -0.0021(14) -0.0193(16)
C143 0.0304(18) 0.0323(19) 0.0208(16) 0.0069(14) -0.0059(13) -0.0181(15)
C144 0.039(2) 0.0279(18) 0.0275(18) 0.0079(14) -0.0077(15) -0.0180(16)
C145 0.0283(18) 0.0264(18) 0.0293(18) 0.0087(14) -0.0056(14) -0.0136(14)
C146 0.0250(17) 0.0232(17) 0.0302(17) 0.0045(13) -0.0061(13) -0.0153(14)
C147 0.0200(16) 0.0261(17) 0.0316(18) 0.0028(14) -0.0032(13) -0.0116(14)
C148 0.0244(16) 0.0233(17) 0.0222(16) 0.0023(13) 0.0000(13) -0.0119(14)
C149 0.0302(18) 0.0244(17) 0.0247(16) 0.0003(13) -0.0019(14) -0.0156(14)
C150 0.0222(16) 0.0264(17) 0.0181(15) -0.0004(12) -0.0049(12) -0.0101(13)
C151 0.0291(17) 0.0237(17) 0.0200(15) -0.0007(13) -0.0015(13) -0.0163(14)
C152 0.0243(16) 0.0238(17) 0.0251(16) 0.0022(13) -0.0042(13) -0.0123(14)
C153 0.039(2) 0.0284(18) 0.0278(18) 0.0004(14) -0.0060(15) -0.0197(16)
C154 0.048(2) 0.037(2) 0.038(2) -0.0032(17) -0.0083(17) -0.0182(18)
C155 0.068(3) 0.029(2) 0.044(2) -0.0095(17) -0.014(2) -0.012(2)
C156 0.066(3) 0.041(2) 0.053(3) 0.0012(19) -0.020(2) -0.035(2)
C157 0.055(3) 0.046(2) 0.049(2) 0.0051(19) -0.013(2) -0.034(2)
C158 0.044(2) 0.037(2) 0.038(2) 0.0020(16) -0.0049(17) -0.0225(18)
C159 0.040(2) 0.036(2) 0.0206(16) -0.0003(14) 0.0044(14) -0.0200(17)
C160 0.038(2) 0.038(2) 0.0299(19) 0.0013(15) -0.0030(15) -0.0181(17)
C161 0.044(2) 0.049(2) 0.041(2) -0.0023(18) 0.0040(18) -0.019(2)
C162 0.040(2) 0.067(3) 0.046(2) -0.003(2) -0.0005(18) -0.027(2)
C163 0.051(3) 0.065(3) 0.070(3) -0.013(2) 0.013(2) -0.040(2)
C164 0.044(2) 0.045(2) 0.064(3) -0.009(2) 0.011(2) -0.028(2)
C165 0.0278(17) 0.0233(17) 0.0284(17) 0.0053(13) -0.0089(14) -0.0113(14)
C166 0.0288(18) 0.0290(18) 0.0336(18) 0.0057(15) -0.0098(14) -0.0152(15)
C167 0.040(2) 0.032(2) 0.057(2) 0.0109(18) -0.0172(19) -0.0232(17)
C168 0.034(2) 0.0274(19) 0.060(3) -0.0042(18) -0.0130(18) -0.0138(16)
C169 0.035(2) 0.037(2) 0.039(2) -0.0097(16) -0.0072(16) -0.0108(17)
C170 0.0308(18) 0.0291(18) 0.0293(18) 0.0008(14) -0.0085(14) -0.0143(15)
C171 0.0340(19) 0.0287(18) 0.0240(17) 0.0003(14) -0.0016(14) -0.0211(15)
C172 0.046(2) 0.048(2) 0.0300(19) 0.0054(16) -0.0071(17) -0.0291(19)
C173 0.075(3) 0.065(3) 0.0215(19) 0.0040(18) -0.0063(19) -0.047(2)
C174 0.058(3) 0.047(2) 0.035(2) -0.0099(17) 0.0112(19) -0.034(2)
C175 0.040(2) 0.041(2) 0.044(2) -0.0018(17) 0.0065(18) -0.0213(18)
C176 0.041(2) 0.036(2) 0.0278(18) 0.0042(15) -0.0023(15) -0.0195(17)
Mn1 0.0250(3) 0.0281(3) 0.0220(2) 0.0048(2) -0.0054(2) -0.0138(2)
Mn2 0.0271(3) 0.0307(3) 0.0234(3) 0.0034(2) -0.0069(2) -0.0145(2)
Mn3 0.0312(3) 0.0297(3) 0.0249(3) 0.0099(2) -0.0105(2) -0.0179(2)
Mn4 0.0272(3) 0.0252(3) 0.0220(2) 0.00441(19) -0.0056(2) -0.0145(2)
N1 0.0262(14) 0.0284(15) 0.0286(15) 0.0054(11) -0.0041(11) -0.0129(12)
N2 0.0244(14) 0.0329(15) 0.0233(14) 0.0071(11) -0.0038(11) -0.0134(12)
N3 0.0255(14) 0.0303(15) 0.0244(14) 0.0053(11) -0.0032(11) -0.0123(12)
N4 0.0268(14) 0.0280(15) 0.0243(14) 0.0031(11) -0.0044(11) -0.0111(12)
N5 0.0257(14) 0.0317(15) 0.0273(14) 0.0008(12) -0.0061(11) -0.0117(12)
N6 0.0287(15) 0.0396(17) 0.0244(14) 0.0024(12) -0.0041(12) -0.0154(13)
N7 0.0287(15) 0.0342(16) 0.0240(14) 0.0027(12) -0.0043(11) -0.0155(12)
N8 0.0238(14) 0.0282(14) 0.0200(13) 0.0002(11) 0.0001(11) -0.0144(12)
N9 0.0288(15) 0.0274(15) 0.0318(15) 0.0106(12) -0.0118(12) -0.0147(12)
N10 0.0355(16) 0.0293(15) 0.0285(15) 0.0077(12) -0.0108(12) -0.0185(13)
N11 0.0332(15) 0.0350(16) 0.0266(14) 0.0081(12) -0.0095(12) -0.0190(13)
N12 0.0259(14) 0.0344(15) 0.0192(13) 0.0069(11) -0.0034(11) -0.0155(12)
N13 0.0270(14) 0.0251(14) 0.0236(14) 0.0006(11) -0.0030(11) -0.0152(12)
N14 0.0286(15) 0.0266(14) 0.0241(14) 0.0015(11) -0.0043(11) -0.0130(12)
N15 0.0284(14) 0.0296(15) 0.0239(14) 0.0014(11) -0.0054(11) -0.0163(12)
N16 0.0251(14) 0.0275(14) 0.0243(14) 0.0053(11) -0.0051(11) -0.0148(12)

loop_
_atom_type_symbol
_atom_type_description
_atom_type_scat_dispersion_real
_atom_type_scat_dispersion_imag
_atom_type_scat_source
C C 0.0033 0.0016 'International Tables Vol C Tables 4.2.6.8 and 6.1.1.4'
H H 0.0000 0.0000 'International Tables Vol C Tables 4.2.6.8 and 6.1.1.4'
N N 0.0061 0.0033 'International Tables Vol C Tables 4.2.6.8 and 6.1.1.4'
Mn Mn 0.3368 0.7283 'International Tables Vol C Tables 4.2.6.8 and 6.1.1.4'

loop_
_geom_angle_atom_site_label_1
_geom_angle_atom_site_label_2
_geom_angle_atom_site_label_3
_geom_angle
N1 C1 C2 111.2(2)
N1 C1 C20 124.0(3)
C2 C1 C20 124.7(3)
C3 C2 C1 107.0(3)
C2 C3 C4 107.4(3)
C5 C4 N1 125.6(3)
C5 C4 C3 125.6(3)
N1 C4 C3 108.7(3)
C4 C5 C6 127.9(3)
C4 C5 C21 115.8(3)
C6 C5 C21 116.2(3)
N2 C6 C5 124.7(3)
N2 C6 C7 108.2(3)
C5 C6 C7 126.9(3)
C8 C7 C6 107.4(3)
C7 C8 C9 106.1(3)
N2 C9 C8 111.4(3)
N2 C9 C10 122.5(2)
C8 C9 C10 126.1(3)
C9 C10 C11 113.1(3)
C9 C10 C27 112.9(3)
C11 C10 C27 110.5(2)
N3 C11 C12 113.7(2)
N3 C11 C10 120.3(3)
C12 C11 C10 125.5(3)
C13 C12 C11 106.0(3)
C12 C13 C14 106.8(3)
C15 C14 C13 128.6(3)
C15 C14 N3 121.8(2)
C13 C14 N3 109.4(2)
C14 C15 C16 120.3(3)
C14 C15 C33 120.7(3)
C16 C15 C33 119.0(3)
C17 C16 C18 105.2(3)
C17 C16 C15 125.4(3)
C18 C16 C15 128.4(3)
N4 C17 C16 111.4(2)
C19 C18 C16 106.7(3)
C19 C18 Mn1 97.2(2)
C16 C18 Mn1 107.7(2)
C18 C19 N4 110.5(3)
C18 C19 C20 129.3(3)
N4 C19 C20 120.1(2)
C19 C20 C1 114.9(2)
C19 C20 C39 109.5(2)
C1 C20 C39 112.7(3)
C22 C21 C26 116.0(4)
C22 C21 C5 123.3(4)
C26 C21 C5 120.7(4)
C21 C22 C23 123.0(5)
C24 C23 C22 119.9(5)
C23 C24 C25 119.6(5)
C26 C25 C24 117.5(6)
C21 C26 C25 123.8(6)
C28 C27 C32 119.3(3)
C28 C27 C10 121.3(3)
C32 C27 C10 119.3(3)
C29 C28 C27 120.4(3)
C30 C29 C28 119.2(4)
C31 C30 C29 120.8(4)
C30 C31 C32 121.4(4)
C31 C32 C27 118.8(4)
C38 C33 C34 117.8(3)
C38 C33 C15 120.7(3)
C34 C33 C15 121.5(3)
C35 C34 C33 121.5(3)
C36 C35 C34 119.5(3)
C37 C36 C35 120.4(3)
C36 C37 C38 120.1(3)
C33 C38 C37 120.7(3)
C40 C39 C44 118.1(3)
C40 C39 C20 121.2(3)
C44 C39 C20 120.7(3)
C39 C40 C41 120.8(3)
C42 C41 C40 120.7(4)
C41 C42 C43 119.4(4)
C42 C43 C44 120.0(4)
C43 C44 C39 121.1(3)
C64 C45 N5 123.8(2)
C64 C45 C46 127.0(3)
N5 C45 C46 109.2(2)
C47 C46 C45 107.8(3)
C46 C47 C48 106.8(3)
N5 C48 C49 125.8(3)
N5 C48 C47 110.6(3)
C49 C48 C47 123.6(3)
C50 C49 C48 125.7(3)
C50 C49 C65 117.8(3)
C48 C49 C65 116.0(3)
N6 C50 C49 126.6(3)
N6 C50 C51 108.2(3)
C49 C50 C51 125.1(3)
C52 C51 C50 108.2(3)
C51 C52 C53 107.2(3)
N6 C53 C54 126.0(3)
N6 C53 C52 108.5(3)
C54 C53 C52 125.2(3)
C53 C54 C55 126.1(3)
C53 C54 C71 118.0(3)
C55 C54 C71 115.8(3)
N7 C55 C54 125.7(3)
N7 C55 C56 110.0(3)
C54 C55 C56 124.3(3)
C57 C56 C55 107.9(3)
C56 C57 C58 107.0(3)
N7 C58 C59 124.6(3)
N7 C58 C57 109.1(3)
C59 C58 C57 126.2(3)
C58 C59 C60 122.5(3)
C58 C59 C77 119.6(3)
C60 C59 C77 117.8(3)
C61 C60 C62 104.0(3)
C61 C60 C59 124.1(3)
C62 C60 C59 130.2(3)
N8 C61 C60 113.2(2)
C63 C62 C60 108.0(3)
C63 C62 Mn2 101.6(2)
C60 C62 Mn2 104.76(19)
C62 C63 N8 108.6(2)
C62 C63 C64 129.7(3)
N8 C63 C64 121.7(2)
C45 C64 C63 120.4(2)
C45 C64 C83 121.1(3)
C63 C64 C83 118.5(3)
C70 C65 C66 116.4(4)
C70 C65 C49 120.3(3)
C66 C65 C49 123.3(3)
C65 C66 C67 120.5(4)
C68 C67 C66 121.2(4)
C67 C68 C69 117.6(5)
C70 C69 C68 122.0(5)
C69 C70 C65 122.2(5)
C76 C71 C72 120.0(3)
C76 C71 C54 120.2(3)
C72 C71 C54 119.8(3)
C73 C72 C71 120.1(4)
C74 C73 C72 119.4(4)
C73 C74 C75 120.5(3)
C76 C75 C74 120.4(3)
C75 C76 C71 119.7(3)
C82 C77 C78 117.7(3)
C82 C77 C59 120.6(3)
C78 C77 C59 121.7(3)
C79 C78 C77 121.4(3)
C80 C79 C78 119.0(3)
C79 C80 C81 120.9(4)
C82 C81 C80 119.7(4)
C77 C82 C81 121.2(3)
C84 C83 C88 118.3(3)
C84 C83 C64 122.6(3)
C88 C83 C64 119.1(3)
C83 C84 C85 121.3(3)
C86 C85 C84 119.6(3)
C85 C86 C87 119.6(3)
C88 C87 C86 119.2(3)
C83 C88 C87 121.9(3)
C108 C89 N9 123.4(2)
C108 C89 C90 127.0(3)
N9 C89 C90 109.3(2)
C91 C90 C89 107.5(3)
C90 C91 C92 107.4(3)
N9 C92 C93 125.0(3)
N9 C92 C91 109.9(3)
C93 C92 C91 125.1(3)
C94 C93 C92 126.6(3)
C94 C93 C109 118.4(3)
C92 C93 C109 115.0(3)
N10 C94 C93 125.4(3)
N10 C94 C95 108.9(3)
C93 C94 C95 125.7(3)
C96 C95 C94 107.9(3)
C95 C96 C97 107.1(3)
N10 C97 C98 124.6(3)
N10 C97 C96 109.2(3)
C98 C97 C96 125.7(3)
C97 C98 C99 125.8(3)
C97 C98 C115 117.9(3)
C99 C98 C115 116.2(3)
N11 C99 C98 126.3(3)
N11 C99 C100 110.0(3)
C98 C99 C100 123.7(3)
C101 C100 C99 107.1(3)
C100 C101 C102 107.7(3)
C103 C102 N11 124.0(3)
C103 C102 C101 127.0(3)
N11 C102 C101 108.7(3)
C102 C103 C104 122.6(3)
C102 C103 C121 119.9(3)
C104 C103 C121 117.0(3)
C106 C104 C105 103.7(3)
C106 C104 C103 130.8(3)
C105 C104 C103 123.7(3)
N12 C105 C104 112.9(2)
C107 C106 C104 108.7(3)
C107 C106 Mn3 100.1(2)
C104 C106 Mn3 103.9(2)
C106 C107 C108 129.2(3)
C106 C107 N12 107.9(3)
C108 C107 N12 122.9(2)
C89 C108 C107 120.7(2)
C89 C108 C127 119.5(3)
C107 C108 C127 119.8(3)
C114 C109 C110 120.1(4)
C114 C109 C93 121.5(4)
C110 C109 C93 118.4(4)
C111 C110 C109 125.0(6)
C112 C111 C110 114.9(8)
C111 C112 C113 128.4(7)
C112 C113 C114 115.2(5)
C109 C114 C113 116.3(5)
C116 C115 C120 118.9(4)
C116 C115 C98 120.3(3)
C120 C115 C98 120.7(3)
C115 C116 C117 120.8(5)
C118 C117 C116 119.8(5)
C119 C118 C117 119.7(4)
C118 C119 C120 119.0(4)
C115 C120 C119 121.5(4)
C126 C121 C122 117.6(3)
C126 C121 C103 120.4(3)
C122 C121 C103 121.9(3)
C121 C122 C123 121.0(3)
C124 C123 C122 119.5(4)
C125 C124 C123 120.1(3)
C124 C125 C126 120.2(4)
C121 C126 C125 121.5(4)
C132 C127 C128 117.8(3)
C132 C127 C108 119.8(3)
C128 C127 C108 122.4(3)
C129 C128 C127 120.8(3)
C130 C129 C128 120.1(3)
C129 C130 C131 119.8(3)
C132 C131 C130 121.2(3)
C131 C132 C127 120.2(3)
N13 C133 C134 111.1(2)
N13 C133 C152 123.8(2)
C134 C133 C152 125.1(2)
C135 C134 C133 107.1(3)
C134 C135 C136 107.1(3)
C137 C136 N13 124.9(2)
C137 C136 C135 125.9(3)
N13 C136 C135 109.2(3)
C136 C137 C138 127.3(3)
C136 C137 C153 116.2(2)
C138 C137 C153 116.4(2)
N14 C138 C137 125.1(3)
N14 C138 C139 108.6(2)
C137 C138 C139 126.0(3)
C140 C139 C138 107.2(3)
C139 C140 C141 106.8(3)
N14 C141 C140 110.8(3)
N14 C141 C142 122.0(2)
C140 C141 C142 127.2(3)
C141 C142 C143 112.9(3)
C141 C142 C159 113.4(2)
C143 C142 C159 111.3(2)
N15 C143 C144 111.8(3)
N15 C143 C142 121.9(2)
C144 C143 C142 126.2(3)
C145 C144 C143 106.9(3)
C144 C145 C146 106.7(3)
C147 C146 N15 122.3(2)
C147 C146 C145 128.3(3)
N15 C146 C145 109.2(2)
C146 C147 C148 120.6(3)
C146 C147 C165 121.7(2)
C148 C147 C165 117.6(2)
C149 C148 C150 105.5(2)
C149 C148 C147 125.9(3)
C150 C148 C147 127.3(3)
N16 C149 C148 110.7(2)
C151 C150 C148 106.7(2)
C151 C150 Mn4 95.65(19)
C148 C150 Mn4 108.00(19)
N16 C151 C150 109.7(2)
N16 C151 C152 120.8(2)
C150 C151 C152 129.4(3)
C151 C152 C133 115.0(2)
C151 C152 C171 110.3(2)
C133 C152 C171 112.5(2)
C154 C153 C158 118.6(3)
C154 C153 C137 121.1(3)
C158 C153 C137 120.3(3)
C153 C154 C155 120.3(4)
C156 C155 C154 120.4(4)
C157 C156 C155 120.0(3)
C156 C157 C158 119.8(4)
C157 C158 C153 121.0(3)
C160 C159 C164 119.4(3)
C160 C159 C142 121.1(3)
C164 C159 C142 119.4(3)
C159 C160 C161 119.5(3)
C162 C161 C160 120.8(4)
C163 C162 C161 119.2(4)
C162 C163 C164 121.0(4)
C163 C164 C159 119.9(4)
C170 C165 C166 117.3(3)
C170 C165 C147 120.8(2)
C166 C165 C147 121.9(3)
C167 C166 C165 120.7(3)
C168 C167 C166 120.9(3)
C167 C168 C169 118.9(3)
C170 C169 C168 120.4(3)
C169 C170 C165 121.7(3)
C172 C171 C176 117.8(3)
C172 C171 C152 121.1(3)
C176 C171 C152 121.0(3)
C173 C172 C171 120.0(3)
C174 C173 C172 121.9(3)
C175 C174 C173 119.5(3)
C174 C175 C176 119.7(4)
C175 C176 C171 121.2(3)
N2 Mn1 N8 127.65(9)
N2 Mn1 N1 86.17(10)
N8 Mn1 N1 116.47(9)
N2 Mn1 N3 86.90(10)
N8 Mn1 N3 98.18(10)
N1 Mn1 N3 140.64(10)
N2 Mn1 C18 135.64(8)
N8 Mn1 C18 96.14(8)
N1 Mn1 C18 79.02(8)
N3 Mn1 C18 79.26(8)
N6 Mn2 N4 127.77(10)
N6 Mn2 N5 86.55(10)
N4 Mn2 N5 108.09(9)
N6 Mn2 N7 86.19(10)
N4 Mn2 N7 103.53(10)
N5 Mn2 N7 144.79(10)
N6 Mn2 C62 138.59(8)
N4 Mn2 C62 93.60(8)
N5 Mn2 C62 81.24(8)
N7 Mn2 C62 81.72(8)
N10 Mn3 N16 124.09(10)
N10 Mn3 N9 86.75(10)
N16 Mn3 N9 110.46(10)
N10 Mn3 N11 86.53(10)
N16 Mn3 N11 101.93(10)
N9 Mn3 N11 144.71(10)
N10 Mn3 C106 141.08(8)
N16 Mn3 C106 94.74(8)
N9 Mn3 C106 81.26(8)
N11 Mn3 C106 82.51(8)
N14 Mn4 N12 126.24(9)
N14 Mn4 N13 85.72(10)
N12 Mn4 N13 117.17(9)
N14 Mn4 N15 87.73(10)
N12 Mn4 N15 97.93(9)
N13 Mn4 N15 140.45(9)
N14 Mn4 C150 135.77(8)
N12 Mn4 C150 97.45(8)
N13 Mn4 C150 79.15(8)
N15 Mn4 C150 78.75(8)
C1 N1 C4 105.68(19)
C1 N1 Mn1 128.08(15)
C4 N1 Mn1 125.86(15)
C9 N2 C6 106.82(19)
C9 N2 Mn1 124.34(16)
C6 N2 Mn1 128.83(15)
C11 N3 C14 104.05(18)
C11 N3 Mn1 121.82(15)
C14 N3 Mn1 133.42(15)
C17 N4 C19 106.07(18)
C17 N4 Mn2 119.56(14)
C19 N4 Mn2 127.58(15)
C48 N5 C45 105.6(2)
C48 N5 Mn2 125.44(15)
C45 N5 Mn2 128.78(15)
C53 N6 C50 107.8(2)
C53 N6 Mn2 125.52(17)
C50 N6 Mn2 125.78(15)
C55 N7 C58 105.9(2)
C55 N7 Mn2 124.88(16)
C58 N7 Mn2 128.30(15)
C61 N8 C63 106.09(18)
C61 N8 Mn1 117.58(14)
C63 N8 Mn1 125.43(15)
C92 N9 C89 105.8(2)
C92 N9 Mn3 125.84(16)
C89 N9 Mn3 128.20(14)
C94 N10 C97 106.91(19)
C94 N10 Mn3 126.26(16)
C97 N10 Mn3 124.95(15)
C99 N11 C102 106.43(18)
C99 N11 Mn3 123.68(15)
C102 N11 Mn3 128.38(15)
C105 N12 C107 106.78(18)
C105 N12 Mn4 115.63(15)
C107 N12 Mn4 126.53(15)
C133 N13 C136 105.42(18)
C133 N13 Mn4 127.22(14)
C136 N13 Mn4 126.87(15)
C141 N14 C138 106.64(18)
C141 N14 Mn4 123.71(16)
C138 N14 Mn4 129.14(15)
C143 N15 C146 105.37(18)
C143 N15 Mn4 120.31(15)
C146 N15 Mn4 133.42(15)
C149 N16 C151 107.28(16)
C149 N16 Mn3 118.96(14)
C151 N16 Mn3 127.58(16)

loop_
_geom_bond_atom_site_label_1
_geom_bond_atom_site_label_2
_geom_bond_distance
C1 N1 1.344(3)
C1 C2 1.411(4)
C1 C20 1.504(4)
C2 C3 1.359(4)
C3 C4 1.415(4)
C4 C5 1.388(4)
C4 N1 1.407(3)
C5 C6 1.398(4)
C5 C21 1.511(4)
C6 N2 1.397(3)
C6 C7 1.411(4)
C7 C8 1.377(5)
C8 C9 1.407(4)
C9 N2 1.329(3)
C9 C10 1.500(4)
C10 C11 1.537(4)
C10 C27 1.543(4)
C11 N3 1.334(3)
C11 C12 1.407(4)
C12 C13 1.378(4)
C13 C14 1.422(4)
C14 C15 1.392(4)
C14 N3 1.427(3)
C15 C16 1.444(4)
C15 C33 1.465(4)
C16 C17 1.396(4)
C16 C18 1.425(4)
C17 N4 1.351(3)
C18 C19 1.373(4)
C18 Mn1 2.472(3)
C19 N4 1.385(3)
C19 C20 1.500(4)
C20 C39 1.535(4)
C21 C22 1.318(5)
C21 C26 1.334(6)
C22 C23 1.396(7)
C23 C24 1.300(8)
C24 C25 1.383(8)
C25 C26 1.380(6)
C27 C28 1.391(5)
C27 C32 1.406(5)
C28 C29 1.391(5)
C29 C30 1.383(5)
C30 C31 1.352(5)
C31 C32 1.389(5)
C33 C38 1.387(4)
C33 C34 1.414(4)
C34 C35 1.388(5)
C35 C36 1.388(5)
C36 C37 1.375(5)
C37 C38 1.413(4)
C39 C40 1.371(4)
C39 C44 1.388(4)
C40 C41 1.386(5)
C41 C42 1.361(5)
C42 C43 1.377(5)
C43 C44 1.378(5)
C45 C64 1.397(3)
C45 N5 1.400(3)
C45 C46 1.446(4)
C46 C47 1.349(4)
C47 C48 1.446(4)
C48 N5 1.375(3)
C48 C49 1.420(4)
C49 C50 1.387(5)
C49 C65 1.494(3)
C50 N6 1.382(3)
C50 C51 1.451(4)
C51 C52 1.341(5)
C52 C53 1.463(5)
C53 N6 1.373(3)
C53 C54 1.385(5)
C54 C55 1.421(5)
C54 C71 1.519(4)
C55 N7 1.363(3)
C55 C56 1.429(5)
C56 C57 1.335(5)
C57 C58 1.440(4)
C58 N7 1.388(3)
C58 C59 1.395(4)
C59 C60 1.428(4)
C59 C77 1.477(4)
C60 C61 1.413(4)
C60 C62 1.414(4)
C61 N8 1.326(3)
C62 C63 1.398(4)
C62 Mn2 2.445(3)
C63 N8 1.414(3)
C63 C64 1.428(4)
C64 C83 1.475(4)
C65 C70 1.357(5)
C65 C66 1.362(5)
C66 C67 1.399(6)
C67 C68 1.332(6)
C68 C69 1.346(7)
C69 C70 1.344(6)
C71 C76 1.384(4)
C71 C72 1.396(5)
C72 C73 1.392(5)
C73 C74 1.379(5)
C74 C75 1.388(5)
C75 C76 1.383(4)
C77 C82 1.389(4)
C77 C78 1.422(5)
C78 C79 1.393(5)
C79 C80 1.382(5)
C80 C81 1.395(5)
C81 C82 1.391(5)
C83 C84 1.382(4)
C83 C88 1.383(4)
C84 C85 1.395(5)
C85 C86 1.388(5)
C86 C87 1.402(5)
C87 C88 1.385(4)
C89 C108 1.393(3)
C89 N9 1.396(3)
C89 C90 1.432(4)
C90 C91 1.347(4)
C91 C92 1.437(5)
C92 N9 1.374(3)
C92 C93 1.425(4)
C93 C94 1.385(4)
C93 C109 1.492(4)
C94 N10 1.376(3)
C94 C95 1.439(4)
C95 C96 1.348(5)
C96 C97 1.442(4)
C97 N10 1.378(3)
C97 C98 1.406(4)
C98 C99 1.432(4)
C98 C115 1.491(3)
C99 N11 1.362(3)
C99 C100 1.441(4)
C100 C101 1.355(4)
C101 C102 1.433(4)
C102 C103 1.391(4)
C102 N11 1.403(3)
C103 C104 1.430(4)
C103 C121 1.484(4)
C104 C106 1.412(4)
C104 C105 1.423(4)
C105 N12 1.325(3)
C106 C107 1.404(4)
C106 Mn3 2.444(3)
C107 C108 1.412(4)
C107 N12 1.416(3)
C108 C127 1.489(4)
C109 C114 1.378(5)
C109 C110 1.428(6)
C110 C111 1.390(7)
C111 C112 1.293(9)
C112 C113 1.438(9)
C113 C114 1.527(7)
C115 C116 1.356(5)
C115 C120 1.361(5)
C116 C117 1.389(6)
C117 C118 1.381(7)
C118 C119 1.366(6)
C119 C120 1.395(5)
C121 C126 1.380(5)
C121 C122 1.393(5)
C122 C123 1.402(4)
C123 C124 1.379(5)
C124 C125 1.365(5)
C125 C126 1.392(5)
C127 C132 1.401(4)
C127 C128 1.408(4)
C128 C129 1.375(4)
C129 C130 1.372(5)
C130 C131 1.376(5)
C131 C132 1.365(5)
C133 N13 1.349(3)
C133 C134 1.419(4)
C133 C152 1.503(3)
C134 C135 1.350(4)
C135 C136 1.423(4)
C136 C137 1.400(4)
C136 N13 1.400(3)
C137 C138 1.402(4)
C137 C153 1.510(3)
C138 N14 1.402(3)
C138 C139 1.416(4)
C139 C140 1.392(5)
C140 C141 1.403(4)
C141 N14 1.361(3)
C141 C142 1.495(4)
C142 C143 1.506(4)
C142 C159 1.546(3)
C143 N15 1.338(3)
C143 C144 1.414(4)
C144 C145 1.357(4)
C145 C146 1.429(4)
C146 C147 1.392(4)
C146 N15 1.400(3)
C147 C148 1.436(4)
C147 C165 1.470(3)
C148 C149 1.392(4)
C148 C150 1.432(4)
C149 N16 1.363(3)
C150 C151 1.390(4)
C150 Mn4 2.473(3)
C151 N16 1.375(3)
C151 C152 1.495(4)
C152 C171 1.520(4)
C153 C154 1.382(5)
C153 C158 1.395(5)
C154 C155 1.395(5)
C155 C156 1.378(5)
C156 C157 1.375(5)
C157 C158 1.388(5)
C159 C160 1.372(4)
C159 C164 1.396(5)
C160 C161 1.410(5)
C161 C162 1.377(5)
C162 C163 1.363(5)
C163 C164 1.391(5)
C165 C170 1.392(4)
C165 C166 1.412(4)
C166 C167 1.395(4)
C167 C168 1.377(5)
C168 C169 1.398(5)
C169 C170 1.382(4)
C171 C172 1.386(4)
C171 C176 1.397(4)
C172 C173 1.375(5)
C173 C174 1.368(5)
C174 C175 1.361(5)
C175 C176 1.392(4)
Mn1 N2 2.129(3)
Mn1 N8 2.162(3)
Mn1 N1 2.188(3)
Mn1 N3 2.222(3)
Mn2 N6 2.114(3)
Mn2 N4 2.143(3)
Mn2 N5 2.173(3)
Mn2 N7 2.174(3)
Mn3 N10 2.106(3)
Mn3 N16 2.143(3)
Mn3 N9 2.158(3)
Mn3 N11 2.173(3)
Mn4 N14 2.120(3)
Mn4 N12 2.168(3)
Mn4 N13 2.197(3)
Mn4 N15 2.251(3)
